data_2008370
loop_
_publ_author_name
'Balogh-Hergovich, \'Eva'
'Kaizer, J\'ozsef'
'Speier, G\'abor'
'Huttner, Gottfried'
'Rutsch, Peter'

_publ_section_title
;[3,3'-Iminobis(<i>N</i>,<i>N</i>-dimethylpropylamine)](4'-methoxyflavonolato)zinc(II)
 perchlorate, [Zn(4'-MeOfla)(idpaH)]ClO~4~
;
_journal_issue 4
_journal_name_full 'Acta Crystallographica Section C'
_journal_page_first 557
_journal_page_last 558
_journal_paper_doi 10.1107/S0108270198016795
_journal_volume 55
_journal_year 1999
_chemical_formula_iupac '[Zn (C16 H11 O4) (C10 H25 N3)] Cl O4'
_chemical_formula_sum 'C26 H36 Cl N3 O8 Zn'
_chemical_formula_weight 619.40
_chemical_name_systematic
;
 ?
;
_space_group_IT_number 61
_symmetry_cell_setting orthorhombic
_symmetry_space_group_name_Hall '-P 2ac 2ab'
_symmetry_space_group_name_H-M 'P b c a'
_audit_creation_method SHELXL-97
_cell_angle_alpha 90.00
_cell_angle_beta 90.00
_cell_angle_gamma 90.00
_cell_formula_units_Z 8
_cell_length_a 31.425(5)
_cell_length_b 14.289(2)
_cell_length_c 12.375(2)
_cell_measurement_reflns_used 26
_cell_measurement_temperature 293(2)
_cell_measurement_theta_max 25.50
_cell_measurement_theta_min 2.27
_cell_volume 5556.8(15)
_computing_cell_refinement 'local diffractometer software'
_computing_data_collection 'local diffractometer software'
_computing_data_reduction 'local diffractometer software'
_computing_molecular_graphics 'ORTEPIII (Burnett & Johnson, 1996)'
_computing_publication_material SHELXL97
_computing_structure_refinement 'SHELXL97 (Sheldrick, 1997a)'
_computing_structure_solution 'SHELXS97 (Sheldrick, 1997b)'
_diffrn_ambient_temperature 293(2)
_diffrn_measured_fraction_theta_full 0.968
_diffrn_measured_fraction_theta_max 0.968
_diffrn_measurement_device_type 'Siemens (Nicolet Syntex)'
_diffrn_measurement_method \w
_diffrn_radiation_monochromator graphite
_diffrn_radiation_source 'fine-focus sealed tube'
_diffrn_radiation_type MoK\a
_diffrn_radiation_wavelength 0.71073
_diffrn_reflns_av_R_equivalents 0.0000
_diffrn_reflns_av_sigmaI/netI 0.0534
_diffrn_reflns_limit_h_max 38
_diffrn_reflns_limit_h_min 0
_diffrn_reflns_limit_k_max 17
_diffrn_reflns_limit_k_min 0
_diffrn_reflns_limit_l_max 14
_diffrn_reflns_limit_l_min 0
_diffrn_reflns_number 5004
_diffrn_reflns_theta_full 25.50
_diffrn_reflns_theta_max 25.5
_diffrn_reflns_theta_min 2.27
_diffrn_standards_decay_% 2
_diffrn_standards_interval_count 50
_diffrn_standards_number 3
_exptl_absorpt_coefficient_mu 1.033
_exptl_absorpt_correction_T_max 0.734
_exptl_absorpt_correction_T_min 0.579
_exptl_absorpt_correction_type '\y scan (North et al., 1968)'
_exptl_crystal_colour yellow
_exptl_crystal_density_diffrn 1.481
_exptl_crystal_density_method 'not measured'
_exptl_crystal_description block
_exptl_crystal_F_000 2592
_exptl_crystal_size_max 0.50
_exptl_crystal_size_mid 0.30
_exptl_crystal_size_min 0.30
_refine_diff_density_max 0.341
_refine_diff_density_min -0.398
_refine_ls_extinction_method none
_refine_ls_goodness_of_fit_ref 1.123
_refine_ls_hydrogen_treatment constr
_refine_ls_matrix_type full
_refine_ls_number_parameters 388
_refine_ls_number_reflns 5004
_refine_ls_number_restraints 51
_refine_ls_restrained_S_all 1.125
_refine_ls_R_factor_all 0.097
_refine_ls_R_factor_gt 0.059
_refine_ls_shift/su_max 0.010
_refine_ls_shift/su_mean 0.001
_refine_ls_structure_factor_coef Fsqd
_refine_ls_weighting_details 'calc w = 1/[\s^2^(Fo^2^)+(0.0163P)^2^+13.5851P] where P = (Fo^2^+2Fc^2^)/3'
_refine_ls_weighting_scheme calc
_refine_ls_wR_factor_ref 0.104
_reflns_number_gt 3513
_reflns_number_total 5004
_reflns_threshold_expression I>2\s(I)
_cod_data_source_file jz1294.cif
_cod_data_source_block jz1294
_cod_database_code 2008370

loop_
_symmetry_equiv_pos_as_xyz
'x, y, z'
'-x+1/2, -y, z+1/2'
'-x, y+1/2, -z+1/2'
'x+1/2, -y+1/2, -z'
'-x, -y, -z'
'x-1/2, y, -z-1/2'
'x, -y-1/2, z-1/2'
'-x-1/2, y-1/2, z'

loop_
_atom_site_label
_atom_site_fract_x
_atom_site_fract_y
_atom_site_fract_z
_atom_site_U_iso_or_equiv
_atom_site_adp_type
_atom_site_calc_flag
_atom_site_refinement_flags
_atom_site_occupancy
_atom_site_disorder_assembly
_atom_site_disorder_group
_atom_site_type_symbol
Zn 0.140087(15) 0.02710(3) 0.20242(4) 0.02590(13) Uani d . 1 . . Zn
O1 0.09929(8) 0.0565(2) 0.0840(2) 0.0325(8) Uani d . 1 . . O
O2 0.08220(8) 0.0409(2) 0.2943(3) 0.0349(7) Uani d . 1 . . O
O3 -0.01371(8) 0.1105(2) 0.0875(3) 0.0319(8) Uani d . 1 . . O
O4 0.02878(9) 0.1828(2) -0.3968(3) 0.0351(8) Uani d . 1 . . O
C1 0.05952(12) 0.0716(3) 0.1170(4) 0.0275(10) Uani d . 1 . . C
C2 0.05170(12) 0.0621(3) 0.2305(4) 0.0255(10) Uani d . 1 . . C
C3 0.00844(13) 0.0775(3) 0.2699(4) 0.0270(11) Uani d . 1 . . C
C4 -0.02231(13) 0.1014(3) 0.1935(4) 0.0305(11) Uani d . 1 . . C
C5 0.02687(12) 0.0975(3) 0.0478(4) 0.0281(10) Uani d . 1 . . C
C6 0.02865(13) 0.1171(3) -0.0668(4) 0.0287(11) Uani d . 1 . . C
C7 -0.00727(13) 0.1536(3) -0.1218(4) 0.0321(11) Uani d . 1 . . C
H7 -0.0323 0.1642 -0.0836 0.031(4) Uiso calc R 1 . . H
C8 -0.00584(13) 0.1736(3) -0.2296(4) 0.0331(12) Uani d . 1 . . C
H8 -0.0300 0.1967 -0.2638 0.031(4) Uiso calc R 1 . . H
C9 0.03102(13) 0.1600(3) -0.2889(4) 0.0322(11) Uani d . 1 . . C
C10 0.06713(14) 0.1245(3) -0.2383(4) 0.0311(11) Uani d . 1 . . C
H10 0.0920 0.1147 -0.2775 0.031(4) Uiso calc R 1 . . H
C11 0.06567(13) 0.1036(3) -0.1285(4) 0.0312(11) Uani d . 1 . . C
H11 0.0899 0.0801 -0.0950 0.031(4) Uiso calc R 1 . . H
C12 -0.00290(14) 0.0698(3) 0.3786(4) 0.0355(12) Uani d . 1 . . C
H12 0.0174 0.0527 0.4295 0.031(4) Uiso calc R 1 . . H
C13 -0.04431(14) 0.0876(3) 0.4109(4) 0.0405(13) Uani d . 1 . . C
H13 -0.0516 0.0843 0.4836 0.031(4) Uiso calc R 1 . . H
C14 -0.07524(14) 0.1105(3) 0.3333(5) 0.0422(14) Uani d . 1 . . C
H14 -0.1032 0.1213 0.3549 0.031(4) Uiso calc R 1 . . H
C15 -0.06466(14) 0.1171(3) 0.2265(5) 0.0387(13) Uani d . 1 . . C
H15 -0.0854 0.1319 0.1756 0.031(4) Uiso calc R 1 . . H
C16 0.06736(14) 0.1789(3) -0.4593(4) 0.0413(13) Uani d . 1 . . C
H16A 0.0871 0.2248 -0.4328 0.052(4) Uiso calc R 1 . . H
H16B 0.0610 0.1916 -0.5337 0.052(4) Uiso calc R 1 . . H
H16C 0.0798 0.1177 -0.4530 0.052(4) Uiso calc R 1 . . H
N1 0.15341(11) -0.1090(2) 0.2679(3) 0.0311(9) Uani d . 1 . . N
N2 0.18726(11) 0.0040(3) 0.0793(3) 0.0319(9) Uani d . 1 . . N
H2N 0.2153 -0.0108 0.1008 0.031(4) Uiso d R 1 . . H
N3 0.17285(11) 0.1462(2) 0.2605(3) 0.0316(9) Uani d . 1 . . N
C100 0.14532(15) 0.1971(3) 0.3374(5) 0.0536(16) Uani d . 1 . . C
H10A 0.1409 0.1594 0.4006 0.052(4) Uiso calc R 1 . . H
H10B 0.1184 0.2102 0.3039 0.052(4) Uiso calc R 1 . . H
H10C 0.1588 0.2548 0.3577 0.052(4) Uiso calc R 1 . . H
C101 0.21368(13) 0.1252(3) 0.3172(4) 0.0368(12) Uani d . 1 . . C
H10D 0.2287 0.1825 0.3309 0.052(4) Uiso calc R 1 . . H
H10E 0.2309 0.0852 0.2726 0.052(4) Uiso calc R 1 . . H
H10F 0.2078 0.0943 0.3844 0.052(4) Uiso calc R 1 . . H
C102 0.12278(15) -0.1337(4) 0.3560(4) 0.0465(14) Uani d . 1 . . C
H10G 0.0942 -0.1288 0.3292 0.052(4) Uiso calc R 1 . . H
H10H 0.1265 -0.0916 0.4156 0.052(4) Uiso calc R 1 . . H
H10I 0.1280 -0.1967 0.3795 0.052(4) Uiso calc R 1 . . H
C103 0.19688(13) -0.1188(3) 0.3155(4) 0.0407(13) Uani d . 1 . . C
H10J 0.2023 -0.1835 0.3312 0.052(4) Uiso calc R 1 . . H
H10K 0.1986 -0.0829 0.3809 0.052(4) Uiso calc R 1 . . H
H10L 0.2177 -0.0963 0.2649 0.052(4) Uiso calc R 1 . . H
C104 0.14764(15) -0.1768(3) 0.1781(4) 0.0470(14) Uani d . 1 . . C
H10M 0.1188 -0.1705 0.1511 0.049(4) Uiso calc R 1 . . H
H10N 0.1504 -0.2394 0.2074 0.049(4) Uiso calc R 1 . . H
C105 0.17818(16) -0.1678(3) 0.0822(4) 0.0468(14) Uani d . 1 . . C
H10O 0.2070 -0.1725 0.1095 0.049(4) Uiso calc R 1 . . H
H10P 0.1735 -0.2208 0.0346 0.049(4) Uiso calc R 1 . . H
C106 0.17482(15) -0.0788(4) 0.0154(4) 0.0458(14) Uani d . 1 . . C
H10Q 0.1931 -0.0839 -0.0474 0.049(4) Uiso calc R 1 . . H
H10R 0.1458 -0.0713 -0.0097 0.049(4) Uiso calc R 1 . . H
C107 0.19221(15) 0.0888(4) 0.0124(4) 0.0430(13) Uani d . 1 . . C
H10S 0.1648 0.1058 -0.0181 0.049(4) Uiso calc R 1 . . H
H10T 0.2114 0.0755 -0.0470 0.049(4) Uiso calc R 1 . . H
C108 0.20950(15) 0.1707(4) 0.0776(4) 0.0483(15) Uani d . 1 . . C
H10U 0.2361 0.1514 0.1105 0.049(4) Uiso calc R 1 . . H
H10V 0.2159 0.2213 0.0280 0.049(4) Uiso calc R 1 . . H
C109 0.18092(15) 0.2088(3) 0.1657(4) 0.0458(14) Uani d . 1 . . C
H10W 0.1934 0.2665 0.1922 0.049(4) Uiso calc R 1 . . H
H10$ 0.1537 0.2245 0.1335 0.049(4) Uiso calc R 1 . . H
Cl1 0.31523(3) -0.00832(8) 0.14060(10) 0.0360(3) Uani d D 1 . . Cl
O1A 0.34661(11) -0.0438(3) 0.0693(4) 0.0781(14) Uani d . 1 A . O
O2A 0.2745(4) -0.0468(13) 0.1080(16) 0.078(5) Uani d PDU 0.55(5) A 1 O
O3A 0.3144(5) 0.0898(10) 0.1393(15) 0.095(7) Uani d PDU 0.55(5) A 1 O
O4A 0.3258(6) -0.0435(13) 0.2451(11) 0.107(7) Uani d PDU 0.55(5) A 1 O
O2B 0.2781(5) -0.0605(14) 0.131(2) 0.098(8) Uani d PDU 0.45(5) A 2 O
O3B 0.3078(7) 0.0851(12) 0.121(2) 0.106(9) Uani d PDU 0.45(5) A 2 O
O4B 0.3320(5) -0.019(2) 0.2455(13) 0.131(10) Uani d PDU 0.45(5) A 2 O

loop_
_atom_site_aniso_label
_atom_site_aniso_U_11
_atom_site_aniso_U_22
_atom_site_aniso_U_33
_atom_site_aniso_U_12
_atom_site_aniso_U_13
_atom_site_aniso_U_23
Zn 0.0163(2) 0.0269(2) 0.0345(3) 0.0021(2) -0.0034(2) -0.0003(3)
O1 0.0174(15) 0.0413(19) 0.0388(19) 0.0070(13) -0.0035(14) -0.0003(15)
O2 0.0195(14) 0.0420(19) 0.0432(19) 0.0038(14) -0.0041(15) -0.0028(17)
O3 0.0160(15) 0.0293(17) 0.050(2) 0.0027(13) -0.0076(15) -0.0020(16)
O4 0.0270(16) 0.0356(18) 0.043(2) 0.0014(14) -0.0078(15) 0.0067(16)
C1 0.017(2) 0.023(2) 0.043(3) -0.0017(18) -0.002(2) -0.007(2)
C2 0.018(2) 0.020(2) 0.038(3) 0.0011(17) -0.0037(19) -0.0026(19)
C3 0.021(2) 0.017(2) 0.044(3) 0.0015(17) 0.003(2) -0.007(2)
C4 0.021(2) 0.017(2) 0.054(3) -0.0009(17) -0.002(2) -0.007(2)
C5 0.018(2) 0.020(2) 0.046(3) -0.0008(18) -0.007(2) -0.004(2)
C6 0.019(2) 0.020(2) 0.048(3) 0.0009(18) -0.012(2) -0.006(2)
C7 0.019(2) 0.024(2) 0.053(3) 0.0012(18) -0.003(2) -0.001(2)
C8 0.019(2) 0.028(2) 0.052(4) 0.0023(19) -0.008(2) 0.001(2)
C9 0.030(2) 0.020(2) 0.047(3) -0.0021(18) -0.015(2) -0.001(2)
C10 0.021(2) 0.025(2) 0.047(3) 0.0029(19) -0.007(2) -0.006(2)
C11 0.023(2) 0.023(2) 0.048(3) 0.0010(19) -0.011(2) -0.003(2)
C12 0.027(2) 0.027(2) 0.053(3) 0.002(2) -0.001(2) -0.004(2)
C13 0.032(3) 0.031(3) 0.058(3) -0.002(2) 0.016(3) 0.000(3)
C14 0.018(2) 0.027(2) 0.082(4) 0.004(2) 0.012(3) -0.002(3)
C15 0.019(2) 0.029(2) 0.068(4) 0.001(2) -0.003(2) -0.003(3)
C16 0.032(3) 0.042(3) 0.051(3) -0.001(2) -0.006(2) 0.002(3)
N1 0.0226(18) 0.0291(19) 0.042(3) -0.0014(16) -0.0003(17) 0.0028(18)
N2 0.0220(18) 0.042(2) 0.032(2) 0.0030(17) -0.0005(17) 0.0039(18)
N3 0.0220(19) 0.0251(19) 0.048(3) 0.0008(16) -0.0042(18) -0.0014(19)
C100 0.037(3) 0.041(3) 0.083(4) 0.003(2) 0.000(3) -0.028(3)
C101 0.030(2) 0.037(3) 0.044(3) -0.002(2) -0.011(2) -0.005(2)
C102 0.032(3) 0.047(3) 0.061(4) -0.004(2) 0.008(3) 0.022(3)
C103 0.026(2) 0.038(3) 0.059(4) 0.005(2) -0.004(2) 0.012(3)
C104 0.039(3) 0.033(3) 0.069(4) -0.005(2) -0.002(3) -0.009(3)
C105 0.050(3) 0.040(3) 0.051(3) 0.005(3) -0.004(3) -0.016(3)
C106 0.031(3) 0.065(4) 0.041(3) 0.008(3) 0.000(2) -0.019(3)
C107 0.026(3) 0.069(4) 0.034(3) 0.002(3) -0.004(2) 0.013(3)
C108 0.035(3) 0.055(3) 0.055(4) -0.008(3) -0.009(3) 0.034(3)
C109 0.039(3) 0.029(2) 0.070(4) -0.004(2) -0.012(3) 0.012(3)
Cl1 0.0247(5) 0.0389(7) 0.0443(7) 0.0020(5) 0.0044(5) 0.0021(6)
O1A 0.041(2) 0.099(3) 0.094(3) 0.009(2) 0.019(2) -0.035(3)
O2A 0.020(5) 0.054(8) 0.160(12) 0.008(5) -0.017(6) -0.042(10)
O3A 0.030(6) 0.038(7) 0.218(17) 0.005(5) 0.004(8) -0.042(10)
O4A 0.197(19) 0.076(11) 0.050(9) 0.013(8) -0.030(10) 0.006(6)
O2B 0.018(7) 0.051(8) 0.226(19) 0.000(6) -0.007(9) 0.072(13)
O3B 0.044(9) 0.048(11) 0.23(2) 0.002(7) -0.002(11) 0.072(13)
O4B 0.060(10) 0.28(3) 0.052(11) -0.022(13) -0.002(7) 0.025(14)

loop_
_atom_type_symbol
_atom_type_description
_atom_type_scat_dispersion_real
_atom_type_scat_dispersion_imag
_atom_type_scat_source
C C 0.0033 0.0016 'International Tables Vol C Tables 4.2.6.8 and 6.1.1.4'
H H 0.0000 0.0000 'International Tables Vol C Tables 4.2.6.8 and 6.1.1.4'
N N 0.0061 0.0033 'International Tables Vol C Tables 4.2.6.8 and 6.1.1.4'
O O 0.0106 0.0060 'International Tables Vol C Tables 4.2.6.8 and 6.1.1.4'
Cl Cl 0.1484 0.1585 'International Tables Vol C Tables 4.2.6.8 and 6.1.1.4'
Zn Zn 0.2839 1.4301 'International Tables Vol C Tables 4.2.6.8 and 6.1.1.4'

loop_
_geom_angle_atom_site_label_1
_geom_angle_atom_site_label_2
_geom_angle_atom_site_label_3
_geom_angle
_geom_angle_publ_flag
O1 Zn N3 113.18(13) yes
O1 Zn N1 126.45(13) yes
N3 Zn N1 120.35(14) yes
O1 Zn N2 87.40(12) yes
N3 Zn N2 91.65(14) yes
N1 Zn N2 89.68(14) yes
O1 Zn O2 79.94(12) yes
N3 Zn O2 99.09(13) yes
N1 Zn O2 92.76(13) yes
N2 Zn O2 165.86(12) yes
C1 O1 Zn 114.4(3) yes
C2 O2 Zn 109.2(3) yes
C4 O3 C5 121.3(3) no
C9 O4 C16 118.0(3) no
O1 C1 C5 123.2(4) no
O1 C1 C2 116.5(4) no
C5 C1 C2 120.2(4) no
O2 C2 C1 120.0(4) no
O2 C2 C3 121.8(4) no
C1 C2 C3 118.2(4) no
C4 C3 C12 119.7(4) no
C4 C3 C2 117.1(4) no
C12 C3 C2 123.2(4) no
O3 C4 C3 123.1(4) no
O3 C4 C15 117.1(4) no
C3 C4 C15 119.8(5) no
O3 C5 C1 120.0(4) no
O3 C5 C6 111.0(4) no
C1 C5 C6 128.9(4) no
C11 C6 C7 116.7(4) no
C11 C6 C5 122.6(4) no
C7 C6 C5 120.7(4) no
C8 C7 C6 121.3(4) no
C7 C8 C9 121.1(4) no
O4 C9 C8 116.0(4) no
O4 C9 C10 124.4(4) no
C8 C9 C10 119.7(5) no
C9 C10 C11 119.4(5) no
C10 C11 C6 121.9(4) no
C13 C12 C3 120.2(5) no
C12 C13 C14 119.7(5) no
C15 C14 C13 120.6(4) no
C14 C15 C4 119.9(5) no
C104 N1 C103 110.2(4) no
C104 N1 C102 108.2(4) no
C103 N1 C102 106.2(4) no
C104 N1 Zn 106.5(3) no
C103 N1 Zn 114.3(3) no
C102 N1 Zn 111.3(3) no
C107 N2 C106 112.7(4) no
C107 N2 Zn 110.1(3) no
C106 N2 Zn 108.6(3) no
C100 N3 C101 107.5(4) no
C100 N3 C109 108.0(4) no
C101 N3 C109 110.0(3) no
C100 N3 Zn 109.3(3) no
C101 N3 Zn 114.6(3) no
C109 N3 Zn 107.3(3) no
N1 C104 C105 116.7(4) no
C106 C105 C104 116.6(4) no
N2 C106 C105 111.2(4) no
N2 C107 C108 111.8(4) no
C109 C108 C107 116.5(4) no
N3 C109 C108 116.7(4) no
O3B Cl1 O2B 111.2(9) no
O3B Cl1 O4B 109.3(9) no
O2B Cl1 O4B 109.6(8) no
O3B Cl1 O1A 110.7(6) no
O2B Cl1 O1A 109.8(7) no
O3A Cl1 O1A 111.3(5) no
O4B Cl1 O1A 106.0(6) no
O3A Cl1 O4A 111.5(7) no
O1A Cl1 O4A 106.0(5) no
O3A Cl1 O2A 111.0(7) no
O1A Cl1 O2A 107.8(4) no
O4A Cl1 O2A 108.9(7) no

loop_
_geom_bond_atom_site_label_1
_geom_bond_atom_site_label_2
_geom_bond_site_symmetry_2
_geom_bond_distance
_geom_bond_publ_flag
Zn O1 . 1.992(3) yes
Zn N3 . 2.115(3) yes
Zn N1 . 2.148(4) yes
Zn N2 . 2.151(3) yes
Zn O2 . 2.154(3) yes
O1 C1 . 1.332(5) yes
O2 C2 . 1.279(5) yes
O3 C4 . 1.346(6) no
O3 C5 . 1.379(5) no
O4 C9 . 1.376(6) no
O4 C16 . 1.439(5) no
C1 C5 . 1.387(6) no
C1 C2 . 1.432(6) no
C2 C3 . 1.461(5) no
C3 C4 . 1.394(6) no
C3 C12 . 1.396(7) no
C4 C15 . 1.410(6) no
C5 C6 . 1.447(6) no
C6 C11 . 1.404(6) no
C6 C7 . 1.418(6) no
C7 C8 . 1.366(7) no
C8 C9 . 1.385(6) no
C9 C10 . 1.392(6) no
C10 C11 . 1.392(6) no
C12 C13 . 1.385(6) no
C13 C14 . 1.405(7) no
C14 C15 . 1.366(7) no
N1 C104 . 1.486(6) no
N1 C103 . 1.494(5) no
N1 C102 . 1.496(6) no
N2 C107 . 1.476(6) no
N2 C106 . 1.476(6) no
N3 C100 . 1.478(6) no
N3 C101 . 1.493(5) no
N3 C109 . 1.498(6) no
C104 C105 . 1.531(7) no
C105 C106 . 1.520(7) no
C107 C108 . 1.522(7) no
C108 C109 . 1.514(7) no
Cl1 O3B . 1.378(15) no
Cl1 O2B . 1.390(17) no
Cl1 O3A . 1.403(14) no
Cl1 O4B . 1.408(17) no
Cl1 O1A . 1.417(4) no
Cl1 O4A . 1.426(14) no
Cl1 O2A . 1.452(13) no

loop_
_geom_hbond_atom_site_label_D
_geom_hbond_atom_site_label_H
_geom_hbond_atom_site_label_A
_geom_hbond_distance_DH
_geom_hbond_distance_HA
_geom_hbond_distance_DA
_geom_hbond_angle_DHA
N2 H2N O2A 0.95 1.93 2.857(15) 166.1
N2 H2N O2B 0.95 2.13 3.07(2) 171.3

loop_
_geom_torsion_atom_site_label_1
_geom_torsion_atom_site_label_2
_geom_torsion_atom_site_label_3
_geom_torsion_atom_site_label_4
_geom_torsion
_geom_torsion_publ_flag
N3 Zn O1 C1 -94.1(3) no
N1 Zn O1 C1 87.5(3) no
N2 Zn O1 C1 175.2(3) no
O2 Zn O1 C1 1.5(3) no
O1 Zn O2 C2 -1.2(3) no
N3 Zn O2 C2 110.9(3) no
N1 Zn O2 C2 -127.8(3) no
N2 Zn O2 C2 -28.1(7) no
Zn O1 C1 C5 176.7(3) no
Zn O1 C1 C2 -1.6(5) no
Zn O2 C2 C1 0.8(5) no
Zn O2 C2 C3 -179.1(3) no
O1 C1 C2 O2 0.5(6) no
C5 C1 C2 O2 -177.9(4) no
O1 C1 C2 C3 -179.6(3) no
C5 C1 C2 C3 1.9(6) no
O2 C2 C3 C4 179.2(4) no
C1 C2 C3 C4 -0.6(6) no
O2 C2 C3 C12 -0.4(6) no
C1 C2 C3 C12 179.8(4) no
C5 O3 C4 C3 -0.8(6) no
C5 O3 C4 C15 179.3(4) no
C12 C3 C4 O3 179.7(4) no
C2 C3 C4 O3 0.1(6) no
C12 C3 C4 C15 -0.4(6) no
C2 C3 C4 C15 180.0(4) no
C4 O3 C5 C1 2.1(6) no
C4 O3 C5 C6 -176.2(3) no
O1 C1 C5 O3 179.0(4) no
C2 C1 C5 O3 -2.7(6) no
O1 C1 C5 C6 -3.0(7) no
C2 C1 C5 C6 175.3(4) no
O3 C5 C6 C11 -176.0(4) no
C1 C5 C6 C11 5.9(7) no
O3 C5 C6 C7 5.8(6) no
C1 C5 C6 C7 -172.4(4) no
C11 C6 C7 C8 0.7(6) no
C5 C6 C7 C8 179.1(4) no
C6 C7 C8 C9 -0.9(7) no
C16 O4 C9 C8 173.8(4) no
C16 O4 C9 C10 -6.8(6) no
C7 C8 C9 O4 -179.8(4) no
C7 C8 C9 C10 0.8(7) no
O4 C9 C10 C11 -179.8(4) no
C8 C9 C10 C11 -0.4(6) no
C9 C10 C11 C6 0.3(6) no
C7 C6 C11 C10 -0.4(6) no
C5 C6 C11 C10 -178.8(4) no
C4 C3 C12 C13 -1.2(6) no
C2 C3 C12 C13 178.4(4) no
C3 C12 C13 C14 2.0(7) no
C12 C13 C14 C15 -1.2(7) no
C13 C14 C15 C4 -0.4(7) no
O3 C4 C15 C14 -178.9(4) no
C3 C4 C15 C14 1.2(7) no
O1 Zn N1 C104 31.1(3) no
N3 Zn N1 C104 -147.1(3) no
N2 Zn N1 C104 -55.4(3) no
O2 Zn N1 C104 110.7(3) no
O1 Zn N1 C103 153.1(3) no
N3 Zn N1 C103 -25.2(4) no
N2 Zn N1 C103 66.5(3) no
O2 Zn N1 C103 -127.4(3) no
O1 Zn N1 C102 -86.6(3) no
N3 Zn N1 C102 95.2(3) no
N2 Zn N1 C102 -173.1(3) no
O2 Zn N1 C102 -7.1(3) no
O1 Zn N2 C107 57.6(3) no
N3 Zn N2 C107 -55.5(3) no
N1 Zn N2 C107 -175.9(3) no
O2 Zn N2 C107 84.0(6) no
O1 Zn N2 C106 -66.3(3) no
N3 Zn N2 C106 -179.5(3) no
N1 Zn N2 C106 60.2(3) no
O2 Zn N2 C106 -39.9(7) no
O1 Zn N3 C100 80.9(3) no
N1 Zn N3 C100 -100.6(3) no
N2 Zn N3 C100 168.8(3) no
O2 Zn N3 C100 -2.0(3) no
O1 Zn N3 C101 -158.4(3) no
N1 Zn N3 C101 20.0(4) no
N2 Zn N3 C101 -70.6(3) no
O2 Zn N3 C101 118.7(3) no
O1 Zn N3 C109 -36.0(3) no
N1 Zn N3 C109 142.5(3) no
N2 Zn N3 C109 51.9(3) no
O2 Zn N3 C109 -118.9(3) no
C103 N1 C104 C105 -60.3(5) no
C102 N1 C104 C105 -176.1(4) no
Zn N1 C104 C105 64.2(4) no
N1 C104 C105 C106 -65.5(6) no
C107 N2 C106 C105 169.2(4) no
Zn N2 C106 C105 -68.4(4) no
C104 C105 C106 N2 65.7(5) no
C106 N2 C107 C108 -174.0(4) no
Zn N2 C107 C108 64.5(4) no
N2 C107 C108 C109 -66.1(5) no
C100 N3 C109 C108 178.7(4) no
C101 N3 C109 C108 61.7(5) no
Zn N3 C109 C108 -63.6(4) no
C107 C108 C109 N3 67.5(6) no
